data_7003392
loop_
_publ_author_name
'Jones, Cameron'
'Mills, David P.'
'Rose, Richard P.'
'Stasch, Andreas'

_publ_section_title
;
 Synthesis and structural characterisation of group 10 metal(ii) gallyl
 complexes: analogies with platinum diboration catalysts?
;
_journal_issue 33
_journal_name_full 'Dalton Transactions'
_journal_page_first 4395
_journal_page_last 4408
_journal_paper_doi 10.1039/b715895e
_journal_year 2008
_chemical_formula_sum 'C38 H66 Cl Ga N2 Ni P2'
_chemical_formula_weight 776.75
_chemical_name_systematic
;
?
;
_space_group_IT_number 14
_symmetry_cell_setting monoclinic
_symmetry_space_group_name_Hall '-P 2ybc'
_symmetry_space_group_name_H-M 'P 1 21/c 1'
_atom_sites_solution_hydrogens geom
_atom_sites_solution_primary direct
_atom_sites_solution_secondary difmap
_audit_creation_method SHELXL-97
_cell_angle_alpha 90.00
_cell_angle_beta 97.89(3)
_cell_angle_gamma 90.00
_cell_formula_units_Z 4
_cell_length_a 12.626(3)
_cell_length_b 19.042(4)
_cell_length_c 17.100(3)
_cell_measurement_temperature 150(2)
_cell_volume 4072.3(15)
_computing_structure_refinement 'SHELXL-97 (Sheldrick, 1997)'
_computing_structure_solution 'SHELXS-97 (Sheldrick, 1990)'
_diffrn_ambient_temperature 150(2)
_diffrn_measured_fraction_theta_full 0.994
_diffrn_measured_fraction_theta_max 0.994
_diffrn_measurement_device_type 'Nonius Kappa CCD'
_diffrn_radiation_monochromator graphite
_diffrn_radiation_source 'fine-focus sealed tube'
_diffrn_radiation_type MoK\a
_diffrn_radiation_wavelength 0.71073
_diffrn_reflns_av_R_equivalents 0.0323
_diffrn_reflns_av_sigmaI/netI 0.0520
_diffrn_reflns_limit_h_max 15
_diffrn_reflns_limit_h_min -15
_diffrn_reflns_limit_k_max 19
_diffrn_reflns_limit_k_min -23
_diffrn_reflns_limit_l_max 21
_diffrn_reflns_limit_l_min -21
_diffrn_reflns_number 14205
_diffrn_reflns_theta_full 26.50
_diffrn_reflns_theta_max 26.50
_diffrn_reflns_theta_min 2.92
_exptl_absorpt_coefficient_mu 1.295
_exptl_absorpt_correction_T_max 0.781
_exptl_absorpt_correction_T_min 0.525
_exptl_absorpt_correction_type multi-scan
_exptl_absorpt_process_details 'Sortav Blessing(1995)'
_exptl_crystal_colour red
_exptl_crystal_density_diffrn 1.267
_exptl_crystal_density_method 'not measured'
_exptl_crystal_description block
_exptl_crystal_F_000 1656
_exptl_crystal_size_max 0.40
_exptl_crystal_size_mid 0.30
_exptl_crystal_size_min 0.20
_refine_diff_density_max 0.357
_refine_diff_density_min -0.402
_refine_diff_density_rms 0.067
_refine_ls_extinction_method none
_refine_ls_goodness_of_fit_ref 1.038
_refine_ls_hydrogen_treatment constr
_refine_ls_matrix_type full
_refine_ls_number_parameters 420
_refine_ls_number_reflns 8395
_refine_ls_number_restraints 0
_refine_ls_restrained_S_all 1.038
_refine_ls_R_factor_all 0.0513
_refine_ls_R_factor_gt 0.0350
_refine_ls_shift/su_max 0.002
_refine_ls_shift/su_mean 0.000
_refine_ls_structure_factor_coef Fsqd
_refine_ls_weighting_details 'calc w=1/[\s^2^(Fo^2^)+(0.0231P)^2^+2.0740P] where P=(Fo^2^+2Fc^2^)/3'
_refine_ls_weighting_scheme calc
_refine_ls_wR_factor_gt 0.0716
_refine_ls_wR_factor_ref 0.0770
_reflns_number_gt 6668
_reflns_number_total 8395
_reflns_threshold_expression >2sigma(I)
_cod_data_source_file b715895e.txt
_cod_data_source_block compound10
_cod_original_cell_volume 4072.3(14)
_cod_original_sg_symbol_H-M P2(1)/c
_cod_database_code 7003392

loop_
_symmetry_equiv_pos_as_xyz
'x, y, z'
'-x, y+1/2, -z+1/2'
'-x, -y, -z'
'x, -y-1/2, z-1/2'

loop_
_atom_site_label
_atom_site_type_symbol
_atom_site_fract_x
_atom_site_fract_y
_atom_site_fract_z
_atom_site_U_iso_or_equiv
_atom_site_adp_type
_atom_site_occupancy
_atom_site_symmetry_multiplicity
_atom_site_calc_flag
_atom_site_refinement_flags
_atom_site_disorder_assembly
_atom_site_disorder_group
Ga1 Ga 0.673312(17) 0.114000(12) 0.258035(13) 0.01546(7) Uani 1 1 d . . .
Ni1 Ni 0.72381(2) 0.009098(14) 0.209390(16) 0.01704(8) Uani 1 1 d . . .
Cl1 Cl 0.76411(5) -0.09231(3) 0.15744(4) 0.03410(15) Uani 1 1 d . . .
P1 P 0.61380(5) -0.04909(3) 0.27604(3) 0.02045(14) Uani 1 1 d . . .
N1 N 0.74168(14) 0.18683(9) 0.32213(10) 0.0188(4) Uani 1 1 d . . .
C1 C 0.66728(18) 0.23988(12) 0.32910(14) 0.0236(5) Uani 1 1 d . . .
H1 H 0.6868 0.2811 0.3588 0.028 Uiso 1 1 calc R . .
P2 P 0.84269(4) 0.06711(3) 0.15075(3) 0.02036(13) Uani 1 1 d . . .
N2 N 0.54620(13) 0.16881(9) 0.24902(10) 0.0174(4) Uani 1 1 d . . .
C2 C 0.56773(17) 0.23067(11) 0.29255(13) 0.0216(5) Uani 1 1 d . . .
H2 H 0.5137 0.2648 0.2960 0.026 Uiso 1 1 calc R . .
C3 C 0.84765(16) 0.19522(11) 0.36269(12) 0.0181(5) Uani 1 1 d . . .
C4 C 0.88393(17) 0.14861(12) 0.42543(12) 0.0190(5) Uani 1 1 d . . .
C5 C 0.98793(17) 0.15672(12) 0.46358(13) 0.0237(5) Uani 1 1 d . . .
H5 H 1.0146 0.1249 0.5044 0.028 Uiso 1 1 calc R . .
C6 C 1.05312(18) 0.20995(13) 0.44350(14) 0.0272(6) Uani 1 1 d . . .
H6 H 1.1235 0.2148 0.4708 0.033 Uiso 1 1 calc R . .
C7 C 1.01626(17) 0.25612(13) 0.38384(13) 0.0251(5) Uani 1 1 d . . .
H7 H 1.0614 0.2931 0.3711 0.030 Uiso 1 1 calc R . .
C8 C 0.91379(17) 0.24949(12) 0.34171(13) 0.0203(5) Uani 1 1 d . . .
C9 C 0.80891(18) 0.09476(12) 0.45307(14) 0.0245(5) Uani 1 1 d . . .
H9 H 0.7698 0.0720 0.4048 0.029 Uiso 1 1 calc R . .
C10 C 0.8635(2) 0.03648(14) 0.50469(16) 0.0404(7) Uani 1 1 d . . .
H10A H 0.9152 0.0123 0.4763 0.061 Uiso 1 1 calc R . .
H10B H 0.8097 0.0028 0.5175 0.061 Uiso 1 1 calc R . .
H10C H 0.9007 0.0567 0.5536 0.061 Uiso 1 1 calc R . .
C11 C 0.7254(2) 0.13150(15) 0.49542(16) 0.0399(7) Uani 1 1 d . . .
H11A H 0.7605 0.1529 0.5443 0.060 Uiso 1 1 calc R . .
H11B H 0.6725 0.0971 0.5080 0.060 Uiso 1 1 calc R . .
H11C H 0.6895 0.1680 0.4611 0.060 Uiso 1 1 calc R . .
C12 C 0.87883(19) 0.30114(13) 0.27525(14) 0.0285(6) Uani 1 1 d . . .
H12 H 0.8118 0.2827 0.2441 0.034 Uiso 1 1 calc R . .
C13 C 0.9634(2) 0.30821(15) 0.21926(15) 0.0408(7) Uani 1 1 d . . .
H13A H 1.0268 0.3318 0.2468 0.061 Uiso 1 1 calc R . .
H13B H 0.9341 0.3359 0.1730 0.061 Uiso 1 1 calc R . .
H13C H 0.9832 0.2614 0.2022 0.061 Uiso 1 1 calc R . .
C14 C 0.8542(2) 0.37355(14) 0.30758(17) 0.0423(7) Uani 1 1 d . . .
H14A H 0.7985 0.3689 0.3420 0.063 Uiso 1 1 calc R . .
H14B H 0.8291 0.4050 0.2636 0.063 Uiso 1 1 calc R . .
H14C H 0.9191 0.3930 0.3379 0.063 Uiso 1 1 calc R . .
C15 C 0.44050(17) 0.16173(11) 0.20848(13) 0.0183(5) Uani 1 1 d . . .
C16 C 0.35228(17) 0.16025(12) 0.25085(13) 0.0222(5) Uani 1 1 d . . .
C17 C 0.24938(18) 0.16012(13) 0.20863(15) 0.0322(6) Uani 1 1 d . . .
H17 H 0.1893 0.1611 0.2365 0.039 Uiso 1 1 calc R . .
C18 C 0.2335(2) 0.15863(14) 0.12737(16) 0.0374(7) Uani 1 1 d . . .
H18 H 0.1629 0.1588 0.0997 0.045 Uiso 1 1 calc R . .
C19 C 0.32029(19) 0.15689(13) 0.08572(15) 0.0300(6) Uani 1 1 d . . .
H19 H 0.3086 0.1544 0.0297 0.036 Uiso 1 1 calc R . .
C20 C 0.42381(18) 0.15881(12) 0.12493(13) 0.0216(5) Uani 1 1 d . . .
C21 C 0.36354(19) 0.15775(13) 0.34053(14) 0.0268(5) Uani 1 1 d . . .
H21 H 0.4411 0.1519 0.3612 0.032 Uiso 1 1 calc R . .
C22 C 0.3026(2) 0.09549(14) 0.36934(17) 0.0410(7) Uani 1 1 d . . .
H22A H 0.3213 0.0906 0.4266 0.062 Uiso 1 1 calc R . .
H22B H 0.3221 0.0524 0.3433 0.062 Uiso 1 1 calc R . .
H22C H 0.2256 0.1036 0.3565 0.062 Uiso 1 1 calc R . .
C23 C 0.3245(2) 0.22576(14) 0.37472(15) 0.0349(6) Uani 1 1 d . . .
H23A H 0.2488 0.2328 0.3548 0.052 Uiso 1 1 calc R . .
H23B H 0.3662 0.2654 0.3588 0.052 Uiso 1 1 calc R . .
H23C H 0.3336 0.2226 0.4324 0.052 Uiso 1 1 calc R . .
C24 C 0.51761(19) 0.16166(12) 0.07869(13) 0.0251(5) Uani 1 1 d . . .
H24 H 0.5784 0.1368 0.1108 0.030 Uiso 1 1 calc R . .
C25 C 0.4985(2) 0.12509(16) -0.00139(15) 0.0402(7) Uani 1 1 d . . .
H25A H 0.4760 0.0765 0.0057 0.060 Uiso 1 1 calc R . .
H25B H 0.5647 0.1253 -0.0253 0.060 Uiso 1 1 calc R . .
H25C H 0.4423 0.1500 -0.0360 0.060 Uiso 1 1 calc R . .
C26 C 0.5524(2) 0.23788(14) 0.06999(17) 0.0399(7) Uani 1 1 d . . .
H26A H 0.4933 0.2646 0.0410 0.060 Uiso 1 1 calc R . .
H26B H 0.6141 0.2392 0.0409 0.060 Uiso 1 1 calc R . .
H26C H 0.5722 0.2586 0.1224 0.060 Uiso 1 1 calc R . .
C27 C 0.5567(2) -0.00834(13) 0.35822(14) 0.0295(6) Uani 1 1 d . . .
H27A H 0.6164 0.0089 0.3971 0.035 Uiso 1 1 calc R . .
H27B H 0.5146 0.0331 0.3375 0.035 Uiso 1 1 calc R . .
C28 C 0.4852(2) -0.05471(15) 0.40173(16) 0.0411(7) Uani 1 1 d . . .
H28A H 0.4269 -0.0738 0.3639 0.062 Uiso 1 1 calc R . .
H28B H 0.4553 -0.0267 0.4415 0.062 Uiso 1 1 calc R . .
H28C H 0.5275 -0.0934 0.4277 0.062 Uiso 1 1 calc R . .
C29 C 0.49719(18) -0.07922(12) 0.20924(14) 0.0254(5) Uani 1 1 d . . .
H29A H 0.5218 -0.1096 0.1683 0.031 Uiso 1 1 calc R . .
H29B H 0.4521 -0.1083 0.2395 0.031 Uiso 1 1 calc R . .
C30 C 0.4292(2) -0.02040(14) 0.16875(16) 0.0378(7) Uani 1 1 d . . .
H30A H 0.4010 0.0085 0.2086 0.057 Uiso 1 1 calc R . .
H30B H 0.3696 -0.0405 0.1330 0.057 Uiso 1 1 calc R . .
H30C H 0.4730 0.0088 0.1385 0.057 Uiso 1 1 calc R . .
C31 C 0.6692(2) -0.13194(13) 0.31817(14) 0.0300(6) Uani 1 1 d . . .
H31A H 0.6143 -0.1558 0.3448 0.036 Uiso 1 1 calc R . .
H31B H 0.6854 -0.1627 0.2747 0.036 Uiso 1 1 calc R . .
C32 C 0.7702(2) -0.12321(15) 0.37714(16) 0.0467(8) Uani 1 1 d . . .
H32A H 0.8243 -0.0981 0.3520 0.070 Uiso 1 1 calc R . .
H32B H 0.7977 -0.1696 0.3946 0.070 Uiso 1 1 calc R . .
H32C H 0.7536 -0.0963 0.4228 0.070 Uiso 1 1 calc R . .
C33 C 0.81218(19) 0.15310(13) 0.10509(15) 0.0288(6) Uani 1 1 d . . .
H33A H 0.7434 0.1493 0.0697 0.035 Uiso 1 1 calc R . .
H33B H 0.8015 0.1869 0.1474 0.035 Uiso 1 1 calc R . .
C34 C 0.8951(2) 0.18392(14) 0.05756(16) 0.0365(6) Uani 1 1 d . . .
H34A H 0.9650 0.1854 0.0905 0.055 Uiso 1 1 calc R . .
H34B H 0.8738 0.2316 0.0405 0.055 Uiso 1 1 calc R . .
H34C H 0.8998 0.1545 0.0111 0.055 Uiso 1 1 calc R . .
C35 C 0.96203(18) 0.08411(14) 0.22259(14) 0.0297(6) Uani 1 1 d . . .
H35A H 1.0242 0.0910 0.1939 0.036 Uiso 1 1 calc R . .
H35B H 0.9513 0.1281 0.2513 0.036 Uiso 1 1 calc R . .
C36 C 0.9866(2) 0.02465(15) 0.28218(16) 0.0402(7) Uani 1 1 d . . .
H36A H 0.9272 0.0196 0.3132 0.060 Uiso 1 1 calc R . .
H36B H 1.0524 0.0355 0.3175 0.060 Uiso 1 1 calc R . .
H36C H 0.9959 -0.0193 0.2541 0.060 Uiso 1 1 calc R . .
C37 C 0.8955(2) 0.01924(14) 0.07168(14) 0.0316(6) Uani 1 1 d . . .
H37A H 0.9578 0.0450 0.0567 0.038 Uiso 1 1 calc R . .
H37B H 0.9206 -0.0275 0.0915 0.038 Uiso 1 1 calc R . .
C38 C 0.8125(2) 0.00986(16) -0.00143(15) 0.0432(7) Uani 1 1 d . . .
H38A H 0.7511 -0.0164 0.0128 0.065 Uiso 1 1 calc R . .
H38B H 0.8444 -0.0161 -0.0418 0.065 Uiso 1 1 calc R . .
H38C H 0.7886 0.0560 -0.0222 0.065 Uiso 1 1 calc R . .

loop_
_atom_site_aniso_label
_atom_site_aniso_U_11
_atom_site_aniso_U_22
_atom_site_aniso_U_33
_atom_site_aniso_U_23
_atom_site_aniso_U_13
_atom_site_aniso_U_12
Ga1 0.01434(12) 0.01391(13) 0.01855(13) -0.00050(10) 0.00376(9) -0.00074(10)
Ni1 0.01774(15) 0.01373(15) 0.02051(15) -0.00050(11) 0.00568(11) -0.00020(11)
Cl1 0.0444(4) 0.0180(3) 0.0444(4) -0.0061(3) 0.0220(3) -0.0004(3)
P1 0.0241(3) 0.0167(3) 0.0214(3) -0.0001(2) 0.0060(2) -0.0039(2)
N1 0.0153(9) 0.0146(10) 0.0262(10) -0.0036(8) 0.0018(8) 0.0006(8)
C1 0.0221(12) 0.0164(12) 0.0325(13) -0.0071(10) 0.0044(10) -0.0017(10)
P2 0.0187(3) 0.0203(3) 0.0233(3) 0.0008(2) 0.0075(2) 0.0005(2)
N2 0.0150(9) 0.0136(9) 0.0236(10) -0.0015(8) 0.0025(7) 0.0003(8)
C2 0.0185(11) 0.0136(12) 0.0330(13) -0.0031(10) 0.0048(10) 0.0019(9)
C3 0.0139(10) 0.0184(12) 0.0221(11) -0.0051(9) 0.0022(9) -0.0003(9)
C4 0.0186(11) 0.0193(12) 0.0200(11) -0.0034(9) 0.0062(9) -0.0018(9)
C5 0.0195(11) 0.0265(13) 0.0246(12) 0.0008(10) 0.0014(10) 0.0041(10)
C6 0.0167(11) 0.0380(15) 0.0265(13) -0.0025(11) 0.0015(10) -0.0015(11)
C7 0.0181(11) 0.0281(14) 0.0303(13) -0.0048(11) 0.0082(10) -0.0062(10)
C8 0.0207(11) 0.0191(12) 0.0215(11) -0.0036(9) 0.0043(9) -0.0016(10)
C9 0.0256(12) 0.0230(13) 0.0251(12) 0.0029(10) 0.0046(10) -0.0064(10)
C10 0.0504(17) 0.0316(16) 0.0379(16) 0.0090(12) 0.0013(13) -0.0069(13)
C11 0.0397(15) 0.0397(17) 0.0455(17) -0.0009(13) 0.0244(13) -0.0094(13)
C12 0.0290(13) 0.0261(14) 0.0291(13) 0.0025(11) -0.0006(11) -0.0092(11)
C13 0.0478(17) 0.0431(17) 0.0326(15) 0.0037(13) 0.0089(13) -0.0144(14)
C14 0.0478(17) 0.0263(15) 0.0530(18) 0.0041(13) 0.0073(14) -0.0043(13)
C15 0.0170(11) 0.0130(11) 0.0250(12) -0.0013(9) 0.0029(9) -0.0005(9)
C16 0.0184(11) 0.0194(13) 0.0294(13) -0.0056(10) 0.0052(10) -0.0029(10)
C17 0.0167(12) 0.0379(16) 0.0426(16) -0.0087(12) 0.0067(11) -0.0029(11)
C18 0.0170(12) 0.0457(17) 0.0467(17) -0.0084(14) -0.0054(11) -0.0020(12)
C19 0.0253(13) 0.0326(15) 0.0302(13) -0.0053(11) -0.0028(11) -0.0001(11)
C20 0.0220(12) 0.0157(12) 0.0270(12) 0.0000(10) 0.0025(10) 0.0006(10)
C21 0.0200(12) 0.0291(14) 0.0328(14) -0.0043(11) 0.0090(10) -0.0018(10)
C22 0.0408(16) 0.0385(17) 0.0473(17) 0.0009(13) 0.0187(13) -0.0083(13)
C23 0.0291(13) 0.0402(16) 0.0375(15) -0.0115(12) 0.0129(11) -0.0002(12)
C24 0.0244(12) 0.0275(14) 0.0236(12) 0.0048(10) 0.0041(10) 0.0032(11)
C25 0.0411(15) 0.0536(19) 0.0260(13) -0.0022(13) 0.0047(12) 0.0112(14)
C26 0.0372(15) 0.0366(16) 0.0480(17) 0.0119(13) 0.0127(13) 0.0003(13)
C27 0.0336(14) 0.0287(14) 0.0290(13) -0.0054(11) 0.0149(11) -0.0113(11)
C28 0.0528(17) 0.0400(17) 0.0354(15) -0.0049(13) 0.0236(13) -0.0135(14)
C29 0.0267(12) 0.0204(13) 0.0291(13) -0.0026(10) 0.0032(10) -0.0046(10)
C30 0.0346(15) 0.0303(15) 0.0459(16) -0.0040(13) -0.0042(12) 0.0018(12)
C31 0.0376(14) 0.0222(13) 0.0298(13) 0.0050(11) 0.0032(11) -0.0026(11)
C32 0.0558(19) 0.0406(18) 0.0386(16) 0.0084(13) -0.0119(14) 0.0042(15)
C33 0.0284(13) 0.0251(14) 0.0352(14) 0.0081(11) 0.0125(11) 0.0031(11)
C34 0.0398(15) 0.0310(15) 0.0420(16) 0.0115(12) 0.0177(12) -0.0016(12)
C35 0.0226(12) 0.0359(15) 0.0312(14) -0.0039(12) 0.0057(10) -0.0062(11)
C36 0.0336(15) 0.0435(17) 0.0405(16) -0.0034(13) -0.0061(12) 0.0048(13)
C37 0.0317(14) 0.0325(15) 0.0331(14) -0.0049(12) 0.0139(11) -0.0025(12)
C38 0.0515(18) 0.0501(19) 0.0284(14) -0.0077(13) 0.0069(13) -0.0124(15)

loop_
_atom_type_symbol
_atom_type_description
_atom_type_scat_dispersion_real
_atom_type_scat_dispersion_imag
_atom_type_scat_source
C C 0.0033 0.0016 'International Tables Vol C Tables 4.2.6.8 and 6.1.1.4'
H H 0.0000 0.0000 'International Tables Vol C Tables 4.2.6.8 and 6.1.1.4'
N N 0.0061 0.0033 'International Tables Vol C Tables 4.2.6.8 and 6.1.1.4'
P P 0.1023 0.0942 'International Tables Vol C Tables 4.2.6.8 and 6.1.1.4'
Cl Cl 0.1484 0.1585 'International Tables Vol C Tables 4.2.6.8 and 6.1.1.4'
Ni Ni 0.3393 1.1124 'International Tables Vol C Tables 4.2.6.8 and 6.1.1.4'
Ga Ga 0.2307 1.6083 'International Tables Vol C Tables 4.2.6.8 and 6.1.1.4'

loop_
_geom_angle_atom_site_label_1
_geom_angle_atom_site_label_2
_geom_angle_atom_site_label_3
_geom_angle
_geom_angle_site_symmetry_1
_geom_angle_site_symmetry_3
_geom_angle_publ_flag
N1 Ga1 N2 87.58(8) . . ?
N1 Ga1 Ni1 136.04(5) . . ?
N2 Ga1 Ni1 136.35(5) . . ?
P1 Ni1 P2 175.74(2) . . ?
P1 Ni1 Cl1 87.99(3) . . ?
P2 Ni1 Cl1 92.64(3) . . ?
P1 Ni1 Ga1 91.37(3) . . ?
P2 Ni1 Ga1 88.23(3) . . ?
Cl1 Ni1 Ga1 176.71(2) . . ?
C29 P1 C31 101.93(11) . . ?
C29 P1 C27 104.11(11) . . ?
C31 P1 C27 103.40(12) . . ?
C29 P1 Ni1 110.13(8) . . ?
C31 P1 Ni1 113.64(9) . . ?
C27 P1 Ni1 121.52(8) . . ?
C1 N1 C3 118.29(17) . . ?
C1 N1 Ga1 108.65(14) . . ?
C3 N1 Ga1 133.05(14) . . ?
C2 C1 N1 117.8(2) . . ?
C37 P2 C33 101.94(12) . . ?
C37 P2 C35 103.50(11) . . ?
C33 P2 C35 103.46(12) . . ?
C37 P2 Ni1 115.13(9) . . ?
C33 P2 Ni1 121.57(8) . . ?
C35 P2 Ni1 109.27(8) . . ?
C2 N2 C15 116.06(17) . . ?
C2 N2 Ga1 108.57(13) . . ?
C15 N2 Ga1 135.35(14) . . ?
C1 C2 N2 117.4(2) . . ?
C8 C3 C4 120.75(19) . . ?
C8 C3 N1 120.52(19) . . ?
C4 C3 N1 118.72(19) . . ?
C5 C4 C3 118.1(2) . . ?
C5 C4 C9 121.2(2) . . ?
C3 C4 C9 120.56(19) . . ?
C6 C5 C4 121.4(2) . . ?
C7 C6 C5 120.1(2) . . ?
C6 C7 C8 121.2(2) . . ?
C7 C8 C3 118.4(2) . . ?
C7 C8 C12 118.7(2) . . ?
C3 C8 C12 122.96(19) . . ?
C4 C9 C10 114.9(2) . . ?
C4 C9 C11 109.9(2) . . ?
C10 C9 C11 110.2(2) . . ?
C8 C12 C14 111.4(2) . . ?
C8 C12 C13 111.6(2) . . ?
C14 C12 C13 109.8(2) . . ?
C16 C15 C20 119.9(2) . . ?
C16 C15 N2 120.38(19) . . ?
C20 C15 N2 119.65(19) . . ?
C17 C16 C15 118.6(2) . . ?
C17 C16 C21 118.2(2) . . ?
C15 C16 C21 123.2(2) . . ?
C18 C17 C16 121.2(2) . . ?
C17 C18 C19 120.2(2) . . ?
C20 C19 C18 120.7(2) . . ?
C19 C20 C15 119.3(2) . . ?
C19 C20 C24 120.2(2) . . ?
C15 C20 C24 120.5(2) . . ?
C16 C21 C23 111.6(2) . . ?
C16 C21 C22 111.5(2) . . ?
C23 C21 C22 109.3(2) . . ?
C20 C24 C25 114.4(2) . . ?
C20 C24 C26 109.9(2) . . ?
C25 C24 C26 111.0(2) . . ?
C28 C27 P1 116.66(18) . . ?
C30 C29 P1 114.19(17) . . ?
C32 C31 P1 113.97(18) . . ?
C34 C33 P2 116.77(17) . . ?
C36 C35 P2 112.87(17) . . ?
C38 C37 P2 112.61(18) . . ?

loop_
_geom_bond_atom_site_label_1
_geom_bond_atom_site_label_2
_geom_bond_distance
_geom_bond_site_symmetry_2
_geom_bond_publ_flag
Ga1 N1 1.8999(17) . ?
Ga1 N2 1.9029(17) . ?
Ga1 Ni1 2.2878(5) . ?
Ni1 P1 2.2115(8) . ?
Ni1 P2 2.2118(8) . ?
Ni1 Cl1 2.2138(7) . ?
P1 C29 1.828(2) . ?
P1 C31 1.833(2) . ?
P1 C27 1.837(2) . ?
N1 C1 1.396(3) . ?
N1 C3 1.429(3) . ?
C1 C2 1.336(3) . ?
P2 C37 1.830(2) . ?
P2 C33 1.832(2) . ?
P2 C35 1.837(2) . ?
N2 C2 1.400(3) . ?
N2 C15 1.423(3) . ?
C3 C8 1.406(3) . ?
C3 C4 1.419(3) . ?
C4 C5 1.392(3) . ?
C4 C9 1.515(3) . ?
C5 C6 1.379(3) . ?
C6 C7 1.378(3) . ?
C7 C8 1.397(3) . ?
C8 C12 1.522(3) . ?
C9 C10 1.523(3) . ?
C9 C11 1.528(3) . ?
C12 C14 1.533(4) . ?
C12 C13 1.534(4) . ?
C15 C16 1.410(3) . ?
C15 C20 1.416(3) . ?
C16 C17 1.397(3) . ?
C16 C21 1.521(3) . ?
C17 C18 1.377(4) . ?
C18 C19 1.386(4) . ?
C19 C20 1.385(3) . ?
C20 C24 1.513(3) . ?
C21 C23 1.530(3) . ?
C21 C22 1.531(3) . ?
C24 C25 1.526(3) . ?
C24 C26 1.530(3) . ?
C27 C28 1.527(3) . ?
C29 C30 1.519(3) . ?
C31 C32 1.522(3) . ?
C33 C34 1.528(3) . ?
C35 C36 1.526(4) . ?
C37 C38 1.528(3) . ?
